data_7717081
loop_
_publ_author_name
'Mikata, Yuji'
'Akedo, Miyu'
'Hamamoto, Erina'
'Yoshida, Shoko'
'Shoji, Sunao'
'Ohsedo, Yutaka'
'Matsuo, Takashi'
'Storr, Tim'
'Funahashi, Yasuhiro'

_publ_section_title
;
 Structural and electrochemical properties of mononuclear copper(II)
 complexes with pentadentate ethylenediamine-based ligands with
 pyridine/quinoline/isoquinoline/quinoxaline binding sites.
;
_journal_issue 40
_journal_name_full 'Dalton transactions (Cambridge, England : 2003)'
_journal_page_first 16716
_journal_page_last 16732
_journal_paper_doi 10.1039/d4dt02363c
_journal_volume 53
_journal_year 2024
_chemical_formula_moiety 'C26 H27 Cl Cu F6 N5 O4 P'
_chemical_formula_sum 'C26 H27 Cl Cu F6 N5 O4 P'
_chemical_formula_weight 717.49
_space_group_crystal_system monoclinic
_space_group_IT_number 13
_space_group_name_Hall '-P 2yc'
_space_group_name_H-M_alt 'P 1 2/c 1'
_atom_sites_solution_hydrogens geom
_atom_sites_solution_primary direct
_atom_sites_solution_secondary difmap
_audit_update_record
;
2024-08-06 deposited with the CCDC.	2024-09-24 downloaded from the CCDC.
;
_cell_angle_alpha 90.0000
_cell_angle_beta 110.078(7)
_cell_angle_gamma 90.0000
_cell_formula_units_Z 4
_cell_length_a 21.039(10)
_cell_length_b 7.934(4)
_cell_length_c 18.056(9)
_cell_measurement_reflns_used 6592
_cell_measurement_temperature 153
_cell_measurement_theta_max 27.58
_cell_measurement_theta_min 3.09
_cell_volume 2831(2)
_computing_cell_refinement CrystalClear
_computing_data_collection 'CrystalClear (Rigaku/MSC Inc., 2006)'
_computing_data_reduction CrystalClear
_computing_molecular_graphics 'CrystalStructure 4.3'
_computing_publication_material 'CrystalStructure 4.3 (Rigaku, 2019)'
_computing_structure_refinement 'SHELXL Version 2016/6 (Sheldrick, 2008)'
_computing_structure_solution 'SIR92 (Altomare, et al., 1994)'
_diffrn_ambient_temperature 153
_diffrn_detector_area_resol_mean 7.314
_diffrn_measured_fraction_theta_full 0.976
_diffrn_measured_fraction_theta_max 0.978
_diffrn_measurement_device_type 'Rigaku Mercury70'
_diffrn_measurement_method \w
_diffrn_radiation_type 'Mo K\a'
_diffrn_radiation_wavelength 0.71075
_diffrn_reflns_av_R_equivalents 0.0365
_diffrn_reflns_av_unetI/netI 0.0469
_diffrn_reflns_Laue_measured_fraction_full 0.976
_diffrn_reflns_Laue_measured_fraction_max 0.978
_diffrn_reflns_limit_h_max 27
_diffrn_reflns_limit_h_min -27
_diffrn_reflns_limit_k_max 10
_diffrn_reflns_limit_k_min -9
_diffrn_reflns_limit_l_max 23
_diffrn_reflns_limit_l_min -18
_diffrn_reflns_number 18245
_diffrn_reflns_point_group_measured_fraction_full 0.976
_diffrn_reflns_point_group_measured_fraction_max 0.978
_diffrn_reflns_theta_full 25.242
_diffrn_reflns_theta_max 27.483
_diffrn_reflns_theta_min 3.093
_diffrn_standards_number 0
_exptl_absorpt_coefficient_mu 1.006
_exptl_absorpt_correction_T_max 0.951
_exptl_absorpt_correction_T_min 0.715
_exptl_absorpt_correction_type multi-scan
_exptl_absorpt_process_details 'REQAB (Rigaku, 1998)'
_exptl_crystal_colour blue
_exptl_crystal_density_diffrn 1.683
_exptl_crystal_density_method 'not measured'
_exptl_crystal_description unknown
_exptl_crystal_F_000 1460.00
_exptl_crystal_size_max 0.350
_exptl_crystal_size_mid 0.300
_exptl_crystal_size_min 0.050
_refine_diff_density_max 2.45
_refine_diff_density_min -0.82
_refine_ls_extinction_method none
_refine_ls_goodness_of_fit_ref 1.036
_refine_ls_hydrogen_treatment constr
_refine_ls_number_parameters 399
_refine_ls_number_reflns 6360
_refine_ls_number_restraints 0
_refine_ls_R_factor_all 0.0680
_refine_ls_R_factor_gt 0.0561
_refine_ls_shift/su_max 0.000
_refine_ls_structure_factor_coef Fsqd
_refine_ls_weighting_details 'w = 1/[\s^2^(Fo^2^)+(0.1025P)^2^+1.2956P] where P=(Fo^2^+2Fc^2^)/3'
_refine_ls_weighting_scheme calc
_refine_ls_wR_factor_gt 0.1553
_refine_ls_wR_factor_ref 0.1684
_reflns_Friedel_coverage 0.000
_reflns_number_gt 5110
_reflns_number_total 6360
_reflns_threshold_expression F^2^>2.0\s(F^2^)
_cod_data_source_file d4dt02363c2.cif
_cod_data_source_block PhTPEN-Cu(ClO4)2-NH4PF6-211130
_cod_depositor_comments 'Adding full bibliography for 7717077--7717088.cif.'
_cod_database_code 7717081

loop_
_space_group_symop_id
_space_group_symop_operation_xyz
1 +X,+Y,+Z
2 -X,+Y,1/2-Z
3 -X,-Y,-Z
4 +X,-Y,-1/2+Z

loop_
_atom_site_label
_atom_site_type_symbol
_atom_site_fract_x
_atom_site_fract_y
_atom_site_fract_z
_atom_site_U_iso_or_equiv
_atom_site_adp_type
_atom_site_occupancy
_atom_site_site_symmetry_order
_atom_site_calc_flag
_atom_site_refinement_flags_posn
_atom_site_refinement_flags_adp
_atom_site_refinement_flags_occupancy
_atom_site_disorder_assembly
_atom_site_disorder_group
Cu1 Cu 0.22036(2) 0.45373(5) 0.69802(2) 0.02155(14) Uani 1 1 d . . . . .
Cl1 Cl 0.17890(4) 0.78784(10) 0.55802(4) 0.0288(2) Uani 1 1 d . . . . .
P1 P 0.000000 1.02842(16) 0.250000 0.0301(3) Uani 1 2 d S T P . .
P2 P 0.500000 0.72675(17) 0.750000 0.0297(3) Uani 1 2 d S T P . .
F1 F 0.000000 0.8318(5) 0.250000 0.0729(12) Uani 1 2 d S T P . .
F2 F 0.000000 1.2281(6) 0.250000 0.0891(16) Uani 1 2 d S T P . .
F3 F -0.03876(14) 1.0308(4) 0.31097(17) 0.0628(8) Uani 1 1 d . . . . .
F4 F 0.07035(14) 1.0291(4) 0.31860(17) 0.0644(8) Uani 1 1 d . . . . .
F5 F 0.48438(12) 0.5838(3) 0.80387(14) 0.0455(6) Uani 1 1 d . . . . .
F6 F 0.48423(12) 0.8699(3) 0.80358(13) 0.0456(6) Uani 1 1 d . . . . .
F7 F 0.57712(10) 0.7251(3) 0.80508(13) 0.0419(5) Uani 1 1 d . . . . .
O1 O 0.23132(14) 0.7013(4) 0.61968(17) 0.0471(7) Uani 1 1 d . . . . .
O2 O 0.20828(15) 0.9336(3) 0.53630(17) 0.0405(6) Uani 1 1 d . . . . .
O3 O 0.15080(18) 0.6817(5) 0.49217(17) 0.0614(9) Uani 1 1 d . . . . .
O4 O 0.12867(15) 0.8385(5) 0.59062(19) 0.0591(9) Uani 1 1 d . . . . .
N1 N 0.14707(14) 0.4936(4) 0.74466(16) 0.0270(6) Uani 1 1 d . . . . .
N2 N 0.24889(13) 0.2035(3) 0.78607(14) 0.0232(5) Uani 1 1 d . . . . .
N3 N 0.27339(13) 0.6033(3) 0.78690(15) 0.0243(5) Uani 1 1 d . . . . .
N4 N 0.14436(13) 0.3604(3) 0.60751(15) 0.0263(5) Uani 1 1 d . . . . .
N5 N 0.29416(13) 0.3411(3) 0.66896(14) 0.0225(5) Uani 1 1 d . . . . .
C1 C 0.15611(16) 0.3642(5) 0.80795(18) 0.0298(7) Uani 1 1 d . . . . .
H1B H 0.112400 0.348885 0.816409 0.036 Uiso 1 1 calc R U . . .
H1A H 0.189150 0.407486 0.857723 0.036 Uiso 1 1 calc R U . . .
C2 C 0.18029(16) 0.1935(4) 0.79005(19) 0.0287(7) Uani 1 1 d . . . . .
H2A H 0.180134 0.112253 0.831601 0.034 Uiso 1 1 calc R U . . .
H2B H 0.148661 0.151428 0.739112 0.034 Uiso 1 1 calc R U . . .
C3 C 0.15991(17) 0.6636(4) 0.7808(2) 0.0305(7) Uani 1 1 d . . . . .
H3A H 0.136293 0.676088 0.819364 0.037 Uiso 1 1 calc R U . . .
H3B H 0.142498 0.750830 0.739517 0.037 Uiso 1 1 calc R U . . .
C4 C 0.23403(17) 0.6855(4) 0.82094(18) 0.0262(6) Uani 1 1 d . . . . .
C5 C 0.2625(2) 0.7859(4) 0.88639(19) 0.0334(8) Uani 1 1 d . . . . .
H5 H 0.234594 0.840336 0.910812 0.040 Uiso 1 1 calc R U . . .
C6 C 0.3322(2) 0.8064(5) 0.9162(2) 0.0355(8) Uani 1 1 d . . . . .
H6 H 0.352488 0.875932 0.960912 0.043 Uiso 1 1 calc R U . . .
C7 C 0.37117(19) 0.7259(5) 0.8806(2) 0.0355(8) Uani 1 1 d . . . . .
H7 H 0.418883 0.740470 0.899338 0.043 Uiso 1 1 calc R U . . .
C8 C 0.34006(16) 0.6222(4) 0.81649(19) 0.0285(7) Uani 1 1 d . . . . .
H8 H 0.367423 0.562756 0.792962 0.034 Uiso 1 1 calc R U . . .
C9 C 0.08000(17) 0.4825(5) 0.6815(2) 0.0349(8) Uani 1 1 d . . . . .
H9A H 0.064199 0.597203 0.662362 0.042 Uiso 1 1 calc R U . . .
H9B H 0.046992 0.432636 0.703287 0.042 Uiso 1 1 calc R U . . .
C10 C 0.08300(16) 0.3769(5) 0.6138(2) 0.0315(7) Uani 1 1 d . . . . .
C11 C 0.02575(19) 0.3092(5) 0.5579(2) 0.0417(9) Uani 1 1 d . . . . .
H11 H -0.017211 0.319768 0.563867 0.050 Uiso 1 1 calc R U . . .
C12 C 0.0318(2) 0.2272(5) 0.4940(2) 0.0465(10) Uani 1 1 d . . . . .
H12 H -0.006896 0.180300 0.455101 0.056 Uiso 1 1 calc R U . . .
C13 C 0.0944(2) 0.2133(5) 0.4866(2) 0.0430(9) Uani 1 1 d . . . . .
H13 H 0.099349 0.157448 0.442402 0.052 Uiso 1 1 calc R U . . .
C14 C 0.15015(18) 0.2816(4) 0.54427(19) 0.0324(7) Uani 1 1 d . . . . .
H14 H 0.193429 0.272527 0.539017 0.039 Uiso 1 1 calc R U . . .
C15 C 0.26120(17) 0.0919(4) 0.72674(18) 0.0268(6) Uani 1 1 d . . . . .
H15A H 0.217216 0.058039 0.687527 0.032 Uiso 1 1 calc R U . . .
H15B H 0.284522 -0.011402 0.753169 0.032 Uiso 1 1 calc R U . . .
C16 C 0.30332(16) 0.1755(4) 0.68481(17) 0.0245(6) Uani 1 1 d . . . . .
C17 C 0.35104(19) 0.0851(5) 0.6650(2) 0.0337(7) Uani 1 1 d . . . . .
H17 H 0.356195 -0.032304 0.675657 0.040 Uiso 1 1 calc R U . . .
C18 C 0.39100(19) 0.1645(5) 0.6299(2) 0.0393(9) Uani 1 1 d . . . . .
H18 H 0.424159 0.103395 0.616149 0.047 Uiso 1 1 calc R U . . .
C19 C 0.38223(19) 0.3359(5) 0.6147(2) 0.0350(8) Uani 1 1 d . . . . .
H19 H 0.409814 0.395111 0.591395 0.042 Uiso 1 1 calc R U . . .
C20 C 0.33251(16) 0.4183(4) 0.63431(19) 0.0274(6) Uani 1 1 d . . . . .
H20 H 0.325398 0.534974 0.622560 0.033 Uiso 1 1 calc R U . . .
C21 C 0.30335(16) 0.2126(4) 0.85910(18) 0.0244(6) Uani 1 1 d . . . . .
C22 C 0.29298(17) 0.2241(4) 0.93094(18) 0.0279(7) Uani 1 1 d . . . . .
H22 H 0.248108 0.225981 0.931845 0.033 Uiso 1 1 calc R U . . .
C23 C 0.34679(18) 0.2327(5) 1.00085(19) 0.0337(7) Uani 1 1 d . . . . .
H23 H 0.338152 0.240389 1.049051 0.040 Uiso 1 1 calc R U . . .
C24 C 0.4128(2) 0.2306(5) 1.0027(2) 0.0434(9) Uani 1 1 d . . . . .
H24 H 0.449631 0.236581 1.051152 0.052 Uiso 1 1 calc R U . . .
C25 C 0.42358(19) 0.2196(6) 0.9323(2) 0.0483(11) Uani 1 1 d . . . . .
H25 H 0.468605 0.218878 0.931903 0.058 Uiso 1 1 calc R U . . .
C26 C 0.36996(17) 0.2094(5) 0.86161(19) 0.0376(9) Uani 1 1 d . . . . .
H26 H 0.379037 0.200045 0.813738 0.045 Uiso 1 1 calc R U . . .

loop_
_atom_site_aniso_label
_atom_site_aniso_U_11
_atom_site_aniso_U_22
_atom_site_aniso_U_33
_atom_site_aniso_U_23
_atom_site_aniso_U_13
_atom_site_aniso_U_12
Cu1 0.0168(2) 0.0254(2) 0.0217(2) -0.00197(13) 0.00565(15) 0.00041(13)
Cl1 0.0243(4) 0.0344(5) 0.0268(4) 0.0025(3) 0.0077(3) 0.0018(3)
P1 0.0189(6) 0.0318(7) 0.0379(7) 0.000 0.0077(5) 0.000
P2 0.0195(5) 0.0362(7) 0.0279(6) 0.000 0.0013(5) 0.000
F1 0.073(3) 0.044(2) 0.104(3) 0.000 0.034(3) 0.000
F2 0.057(3) 0.057(3) 0.162(5) 0.000 0.048(3) 0.000
F3 0.0447(15) 0.095(2) 0.0567(16) -0.0036(14) 0.0275(13) -0.0007(14)
F4 0.0391(15) 0.094(2) 0.0563(17) -0.0128(14) 0.0110(13) 0.0051(13)
F5 0.0358(12) 0.0464(14) 0.0542(14) 0.0135(11) 0.0152(10) 0.0013(10)
F6 0.0481(13) 0.0476(14) 0.0401(12) -0.0116(10) 0.0141(10) 0.0027(11)
F7 0.0280(11) 0.0474(14) 0.0410(12) 0.0018(10) 0.0000(9) -0.0040(9)
O1 0.0331(14) 0.0472(17) 0.0509(16) 0.0186(13) 0.0013(12) 0.0039(12)
O2 0.0472(16) 0.0305(14) 0.0493(16) 0.0052(11) 0.0235(13) 0.0009(11)
O3 0.072(2) 0.070(2) 0.0410(16) -0.0179(15) 0.0173(16) -0.0304(18)
O4 0.0377(16) 0.085(2) 0.065(2) 0.0086(17) 0.0313(15) 0.0126(16)
N1 0.0220(13) 0.0334(15) 0.0270(13) 0.0024(11) 0.0103(11) 0.0048(11)
N2 0.0215(12) 0.0284(14) 0.0192(12) -0.0024(9) 0.0062(10) -0.0028(10)
N3 0.0246(13) 0.0243(14) 0.0249(12) -0.0044(10) 0.0095(10) -0.0013(10)
N4 0.0233(13) 0.0265(14) 0.0253(13) 0.0016(10) 0.0033(10) -0.0002(11)
N5 0.0227(12) 0.0232(13) 0.0209(12) -0.0039(9) 0.0066(10) -0.0017(10)
C1 0.0232(15) 0.041(2) 0.0270(15) 0.0066(13) 0.0107(12) 0.0031(14)
C2 0.0213(15) 0.0339(18) 0.0297(16) 0.0027(13) 0.0071(13) -0.0046(13)
C3 0.0289(17) 0.0309(18) 0.0339(17) 0.0017(13) 0.0135(14) 0.0073(14)
C4 0.0300(16) 0.0243(16) 0.0275(15) 0.0049(12) 0.0138(13) 0.0044(13)
C5 0.051(2) 0.0299(18) 0.0231(15) 0.0002(12) 0.0172(15) 0.0034(15)
C6 0.047(2) 0.0333(19) 0.0232(15) -0.0059(13) 0.0082(15) -0.0034(16)
C7 0.0325(18) 0.040(2) 0.0281(17) -0.0046(14) 0.0034(14) -0.0070(15)
C8 0.0250(15) 0.0322(18) 0.0277(15) -0.0007(13) 0.0082(12) -0.0012(13)
C9 0.0164(15) 0.052(2) 0.0337(18) 0.0037(15) 0.0049(13) 0.0027(14)
C10 0.0211(15) 0.0339(19) 0.0335(17) 0.0061(14) 0.0017(13) -0.0004(13)
C11 0.0245(17) 0.043(2) 0.045(2) 0.0101(17) -0.0046(15) -0.0028(15)
C12 0.037(2) 0.038(2) 0.043(2) 0.0029(17) -0.0142(17) -0.0039(17)
C13 0.045(2) 0.037(2) 0.0310(18) -0.0058(15) -0.0080(16) 0.0069(17)
C14 0.0327(18) 0.0287(18) 0.0280(16) -0.0015(13) 0.0001(14) 0.0038(14)
C15 0.0309(16) 0.0242(16) 0.0247(15) -0.0011(12) 0.0088(13) 0.0004(13)
C16 0.0247(15) 0.0255(16) 0.0198(14) -0.0009(11) 0.0033(12) 0.0033(12)
C17 0.0385(19) 0.0326(18) 0.0286(17) -0.0008(13) 0.0097(14) 0.0100(15)
C18 0.0336(19) 0.050(2) 0.0389(19) -0.0049(16) 0.0176(16) 0.0116(17)
C19 0.0338(18) 0.042(2) 0.0343(18) -0.0053(15) 0.0181(15) -0.0016(15)
C20 0.0260(15) 0.0296(17) 0.0301(16) -0.0022(13) 0.0142(13) -0.0022(13)
C21 0.0230(15) 0.0259(16) 0.0229(14) -0.0004(11) 0.0059(12) -0.0002(12)
C22 0.0292(16) 0.0315(17) 0.0226(15) 0.0010(12) 0.0085(13) 0.0036(13)
C23 0.0386(19) 0.039(2) 0.0208(15) -0.0031(13) 0.0064(14) 0.0034(15)
C24 0.0349(19) 0.063(3) 0.0229(17) -0.0012(16) -0.0026(15) -0.0059(19)
C25 0.0214(16) 0.088(3) 0.0326(19) 0.0011(19) 0.0053(15) -0.0034(19)
C26 0.0272(17) 0.066(3) 0.0200(15) -0.0003(15) 0.0078(13) 0.0004(16)

loop_
_atom_type_symbol
_atom_type_description
_atom_type_scat_dispersion_real
_atom_type_scat_dispersion_imag
_atom_type_scat_source
C C 0.0033 0.0016
;
International Tables for Crystallography
(Vol. C, Tables 4.2.6.8 and 6.1.1.4)
;
H H 0.0000 0.0000
;
International Tables for Crystallography
(Vol. C, Table 6.1.1.4)
;
Cl Cl 0.1484 0.1585
;
International Tables for Crystallography
(Vol. C, Tables 4.2.6.8 and 6.1.1.4)
;
Cu Cu 0.3201 1.2651
;
International Tables for Crystallography
(Vol. C, Tables 4.2.6.8 and 6.1.1.4)
;
F F 0.0171 0.0103
;
International Tables for Crystallography
(Vol. C, Tables 4.2.6.8 and 6.1.1.4)
;
N N 0.0061 0.0033
;
International Tables for Crystallography
(Vol. C, Tables 4.2.6.8 and 6.1.1.4)
;
O O 0.0106 0.0060
;
International Tables for Crystallography
(Vol. C, Tables 4.2.6.8 and 6.1.1.4)
;
P P 0.1023 0.0942
;
International Tables for Crystallography
(Vol. C, Tables 4.2.6.8 and 6.1.1.4)
;

loop_
_geom_angle_atom_site_label_1
_geom_angle_atom_site_label_2
_geom_angle_atom_site_label_3
_geom_angle
_geom_angle_site_symmetry_1
_geom_angle_site_symmetry_3
_geom_angle_publ_flag
N4 Cu1 N3 161.25(11) . . ?
N4 Cu1 N5 95.44(11) . . ?
N3 Cu1 N5 101.83(11) . . ?
N4 Cu1 N1 83.55(12) . . ?
N3 Cu1 N1 82.42(11) . . ?
N5 Cu1 N1 161.23(11) . . ?
O3 Cl1 O2 110.34(19) . . ?
O3 Cl1 O4 111.0(2) . . ?
O2 Cl1 O4 109.62(19) . . ?
O3 Cl1 O1 110.7(2) . . ?
O2 Cl1 O1 107.99(18) . . ?
O4 Cl1 O1 107.01(19) . . ?
F1 P1 F4 90.20(12) . . ?
F1 P1 F4 90.19(12) . 2 ?
F4 P1 F4 179.6(2) . 2 ?
F1 P1 F3 90.69(12) . 2 ?
F4 P1 F3 88.70(15) . 2 ?
F4 P1 F3 91.29(15) 2 2 ?
F1 P1 F3 90.69(13) . . ?
F4 P1 F3 91.29(15) . . ?
F4 P1 F3 88.70(15) 2 . ?
F3 P1 F3 178.6(3) 2 . ?
F1 P1 F2 180.0 . . ?
F4 P1 F2 89.80(12) . . ?
F4 P1 F2 89.81(12) 2 . ?
F3 P1 F2 89.31(12) 2 . ?
F3 P1 F2 89.31(13) . . ?
F7 P2 F7 179.04(19) 2_656 . ?
F7 P2 F6 90.38(13) 2_656 2_656 ?
F7 P2 F6 90.30(12) . 2_656 ?
F7 P2 F6 90.30(12) 2_656 . ?
F7 P2 F6 90.38(13) . . ?
F6 P2 F6 89.5(2) 2_656 . ?
F7 P2 F5 89.56(12) 2_656 2_656 ?
F7 P2 F5 89.76(12) . 2_656 ?
F6 P2 F5 90.42(13) 2_656 2_656 ?
F6 P2 F5 179.81(16) . 2_656 ?
F7 P2 F5 89.76(12) 2_656 . ?
F7 P2 F5 89.56(12) . . ?
F6 P2 F5 179.81(16) 2_656 . ?
F6 P2 F5 90.42(13) . . ?
F5 P2 F5 89.7(2) 2_656 . ?
C9 N1 C3 112.0(3) . . ?
C9 N1 C1 112.6(3) . . ?
C3 N1 C1 109.4(3) . . ?
C9 N1 Cu1 109.4(2) . . ?
C3 N1 Cu1 106.0(2) . . ?
C1 N1 Cu1 107.19(19) . . ?
C21 N2 C2 116.7(2) . . ?
C21 N2 C15 114.6(3) . . ?
C2 N2 C15 114.9(2) . . ?
C8 N3 C4 119.3(3) . . ?
C8 N3 Cu1 127.7(2) . . ?
C4 N3 Cu1 112.9(2) . . ?
C10 N4 C14 119.3(3) . . ?
C10 N4 Cu1 114.7(2) . . ?
C14 N4 Cu1 126.0(2) . . ?
C20 N5 C16 119.0(3) . . ?
C20 N5 Cu1 124.5(2) . . ?
C16 N5 Cu1 116.5(2) . . ?
N1 C1 C2 114.3(3) . . ?
N1 C1 H1B 108.7 . . ?
C2 C1 H1B 108.7 . . ?
N1 C1 H1A 108.7 . . ?
C2 C1 H1A 108.7 . . ?
H1B C1 H1A 107.6 . . ?
N2 C2 C1 111.6(3) . . ?
N2 C2 H2A 109.3 . . ?
C1 C2 H2A 109.3 . . ?
N2 C2 H2B 109.3 . . ?
C1 C2 H2B 109.3 . . ?
H2A C2 H2B 108.0 . . ?
N1 C3 C4 108.8(3) . . ?
N1 C3 H3A 109.9 . . ?
C4 C3 H3A 109.9 . . ?
N1 C3 H3B 109.9 . . ?
C4 C3 H3B 109.9 . . ?
H3A C3 H3B 108.3 . . ?
N3 C4 C5 120.9(3) . . ?
N3 C4 C3 115.1(3) . . ?
C5 C4 C3 124.0(3) . . ?
C4 C5 C6 119.3(3) . . ?
C4 C5 H5 120.3 . . ?
C6 C5 H5 120.3 . . ?
C7 C6 C5 119.3(3) . . ?
C7 C6 H6 120.3 . . ?
C5 C6 H6 120.3 . . ?
C6 C7 C8 118.9(3) . . ?
C6 C7 H7 120.5 . . ?
C8 C7 H7 120.5 . . ?
N3 C8 C7 122.3(3) . . ?
N3 C8 H8 118.9 . . ?
C7 C8 H8 118.9 . . ?
N1 C9 C10 111.4(3) . . ?
N1 C9 H9A 109.4 . . ?
C10 C9 H9A 109.4 . . ?
N1 C9 H9B 109.4 . . ?
C10 C9 H9B 109.4 . . ?
H9A C9 H9B 108.0 . . ?
N4 C10 C11 121.4(3) . . ?
N4 C10 C9 115.8(3) . . ?
C11 C10 C9 122.7(3) . . ?
C12 C11 C10 119.3(4) . . ?
C12 C11 H11 120.4 . . ?
C10 C11 H11 120.4 . . ?
C11 C12 C13 119.4(4) . . ?
C11 C12 H12 120.3 . . ?
C13 C12 H12 120.3 . . ?
C12 C13 C14 119.3(4) . . ?
C12 C13 H13 120.3 . . ?
C14 C13 H13 120.3 . . ?
N4 C14 C13 121.4(4) . . ?
N4 C14 H14 119.3 . . ?
C13 C14 H14 119.3 . . ?
N2 C15 C16 112.4(3) . . ?
N2 C15 H15A 109.1 . . ?
C16 C15 H15A 109.1 . . ?
N2 C15 H15B 109.1 . . ?
C16 C15 H15B 109.1 . . ?
H15A C15 H15B 107.9 . . ?
N5 C16 C17 121.2(3) . . ?
N5 C16 C15 118.2(3) . . ?
C17 C16 C15 120.7(3) . . ?
C18 C17 C16 120.0(3) . . ?
C18 C17 H17 120.0 . . ?
C16 C17 H17 120.0 . . ?
C17 C18 C19 118.8(3) . . ?
C17 C18 H18 120.6 . . ?
C19 C18 H18 120.6 . . ?
C20 C19 C18 118.4(3) . . ?
C20 C19 H19 120.8 . . ?
C18 C19 H19 120.8 . . ?
N5 C20 C19 122.7(3) . . ?
N5 C20 H20 118.7 . . ?
C19 C20 H20 118.7 . . ?
C26 C21 C22 116.8(3) . . ?
C26 C21 N2 120.9(3) . . ?
C22 C21 N2 122.3(3) . . ?
C23 C22 C21 121.0(3) . . ?
C23 C22 H22 119.5 . . ?
C21 C22 H22 119.5 . . ?
C22 C23 C24 121.7(3) . . ?
C22 C23 H23 119.1 . . ?
C24 C23 H23 119.1 . . ?
C25 C24 C23 117.7(3) . . ?
C25 C24 H24 121.1 . . ?
C23 C24 H24 121.1 . . ?
C24 C25 C26 121.2(4) . . ?
C24 C25 H25 119.4 . . ?
C26 C25 H25 119.4 . . ?
C25 C26 C21 121.5(3) . . ?
C25 C26 H26 119.2 . . ?
C21 C26 H26 119.2 . . ?

loop_
_geom_bond_atom_site_label_1
_geom_bond_atom_site_label_2
_geom_bond_distance
_geom_bond_site_symmetry_2
_geom_bond_publ_flag
Cu1 N4 1.996(3) . ?
Cu1 N3 2.000(3) . ?
Cu1 N5 2.011(3) . ?
Cu1 N1 2.019(3) . ?
Cl1 O3 1.411(3) . ?
Cl1 O2 1.428(3) . ?
Cl1 O4 1.432(3) . ?
Cl1 O1 1.444(3) . ?
P1 F1 1.560(4) . ?
P1 F4 1.570(3) . ?
P1 F4 1.570(3) 2 ?
P1 F3 1.579(3) 2 ?
P1 F3 1.579(3) . ?
P1 F2 1.584(5) . ?
P2 F7 1.586(2) 2_656 ?
P2 F7 1.586(2) . ?
P2 F6 1.599(2) 2_656 ?
P2 F6 1.599(2) . ?
P2 F5 1.600(2) 2_656 ?
P2 F5 1.600(2) . ?
N1 C9 1.481(4) . ?
N1 C3 1.483(4) . ?
N1 C1 1.499(4) . ?
N2 C21 1.421(4) . ?
N2 C2 1.472(4) . ?
N2 C15 1.479(4) . ?
N3 C8 1.327(4) . ?
N3 C4 1.356(4) . ?
N4 C10 1.341(4) . ?
N4 C14 1.343(4) . ?
N5 C20 1.328(4) . ?
N5 C16 1.345(4) . ?
C1 C2 1.520(5) . ?
C1 H1B 0.9900 . ?
C1 H1A 0.9900 . ?
C2 H2A 0.9900 . ?
C2 H2B 0.9900 . ?
C3 C4 1.487(5) . ?
C3 H3A 0.9900 . ?
C3 H3B 0.9900 . ?
C4 C5 1.380(5) . ?
C5 C6 1.387(5) . ?
C5 H5 0.9500 . ?
C6 C7 1.363(5) . ?
C6 H6 0.9500 . ?
C7 C8 1.387(5) . ?
C7 H7 0.9500 . ?
C8 H8 0.9500 . ?
C9 C10 1.501(5) . ?
C9 H9A 0.9900 . ?
C9 H9B 0.9900 . ?
C10 C11 1.387(5) . ?
C11 C12 1.368(6) . ?
C11 H11 0.9500 . ?
C12 C13 1.372(6) . ?
C12 H12 0.9500 . ?
C13 C14 1.384(5) . ?
C13 H13 0.9500 . ?
C14 H14 0.9500 . ?
C15 C16 1.503(4) . ?
C15 H15A 0.9900 . ?
C15 H15B 0.9900 . ?
C16 C17 1.377(5) . ?
C17 C18 1.368(5) . ?
C17 H17 0.9500 . ?
C18 C19 1.387(6) . ?
C18 H18 0.9500 . ?
C19 C20 1.379(5) . ?
C19 H19 0.9500 . ?
C20 H20 0.9500 . ?
C21 C26 1.387(5) . ?
C21 C22 1.390(4) . ?
C22 C23 1.378(5) . ?
C22 H22 0.9500 . ?
C23 C24 1.379(5) . ?
C23 H23 0.9500 . ?
C24 C25 1.367(5) . ?
C24 H24 0.9500 . ?
C25 C26 1.386(5) . ?
C25 H25 0.9500 . ?
C26 H26 0.9500 . ?

loop_
_geom_torsion_atom_site_label_1
_geom_torsion_atom_site_label_2
_geom_torsion_atom_site_label_3
_geom_torsion_atom_site_label_4
_geom_torsion
_geom_torsion_site_symmetry_1
_geom_torsion_site_symmetry_2
_geom_torsion_site_symmetry_3
_geom_torsion_site_symmetry_4
_geom_torsion_publ_flag
C9 N1 C1 C2 84.9(3) . . . . ?
C3 N1 C1 C2 -149.9(3) . . . . ?
Cu1 N1 C1 C2 -35.4(3) . . . . ?
C21 N2 C2 C1 77.1(3) . . . . ?
C15 N2 C2 C1 -144.5(3) . . . . ?
N1 C1 C2 N2 65.2(3) . . . . ?
C9 N1 C3 C4 -159.9(3) . . . . ?
C1 N1 C3 C4 74.6(3) . . . . ?
Cu1 N1 C3 C4 -40.6(3) . . . . ?
C8 N3 C4 C5 -1.0(5) . . . . ?
Cu1 N3 C4 C5 175.9(2) . . . . ?
C8 N3 C4 C3 176.7(3) . . . . ?
Cu1 N3 C4 C3 -6.4(3) . . . . ?
N1 C3 C4 N3 32.0(4) . . . . ?
N1 C3 C4 C5 -150.3(3) . . . . ?
N3 C4 C5 C6 1.9(5) . . . . ?
C3 C4 C5 C6 -175.7(3) . . . . ?
C4 C5 C6 C7 -0.6(5) . . . . ?
C5 C6 C7 C8 -1.5(5) . . . . ?
C4 N3 C8 C7 -1.1(5) . . . . ?
Cu1 N3 C8 C7 -177.5(3) . . . . ?
C6 C7 C8 N3 2.4(5) . . . . ?
C3 N1 C9 C10 141.7(3) . . . . ?
C1 N1 C9 C10 -94.6(3) . . . . ?
Cu1 N1 C9 C10 24.5(4) . . . . ?
C14 N4 C10 C11 2.3(5) . . . . ?
Cu1 N4 C10 C11 -176.1(3) . . . . ?
C14 N4 C10 C9 -173.6(3) . . . . ?
Cu1 N4 C10 C9 8.0(4) . . . . ?
N1 C9 C10 N4 -21.9(4) . . . . ?
N1 C9 C10 C11 162.2(3) . . . . ?
N4 C10 C11 C12 -1.5(6) . . . . ?
C9 C10 C11 C12 174.1(4) . . . . ?
C10 C11 C12 C13 0.1(6) . . . . ?
C11 C12 C13 C14 0.5(6) . . . . ?
C10 N4 C14 C13 -1.7(5) . . . . ?
Cu1 N4 C14 C13 176.5(3) . . . . ?
C12 C13 C14 N4 0.4(6) . . . . ?
C21 N2 C15 C16 -80.4(3) . . . . ?
C2 N2 C15 C16 140.4(3) . . . . ?
C20 N5 C16 C17 -0.7(4) . . . . ?
Cu1 N5 C16 C17 177.9(2) . . . . ?
C20 N5 C16 C15 177.8(3) . . . . ?
Cu1 N5 C16 C15 -3.6(3) . . . . ?
N2 C15 C16 N5 -36.1(4) . . . . ?
N2 C15 C16 C17 142.4(3) . . . . ?
N5 C16 C17 C18 1.3(5) . . . . ?
C15 C16 C17 C18 -177.2(3) . . . . ?
C16 C17 C18 C19 -0.2(5) . . . . ?
C17 C18 C19 C20 -1.3(5) . . . . ?
C16 N5 C20 C19 -0.9(5) . . . . ?
Cu1 N5 C20 C19 -179.4(3) . . . . ?
C18 C19 C20 N5 1.9(5) . . . . ?
C2 N2 C21 C26 175.1(3) . . . . ?
C15 N2 C21 C26 36.5(4) . . . . ?
C2 N2 C21 C22 -4.6(4) . . . . ?
C15 N2 C21 C22 -143.1(3) . . . . ?
C26 C21 C22 C23 0.3(5) . . . . ?
N2 C21 C22 C23 -180.0(3) . . . . ?
C21 C22 C23 C24 0.1(6) . . . . ?
C22 C23 C24 C25 0.0(6) . . . . ?
C23 C24 C25 C26 -0.6(7) . . . . ?
C24 C25 C26 C21 1.0(7) . . . . ?
C22 C21 C26 C25 -0.9(6) . . . . ?
N2 C21 C26 C25 179.5(4) . . . . ?
